data_7705838
loop_
_publ_author_name
'Ou, Ya-Ping'
'Zhang, Jing'
'Hu, Yuxuan'
'Yin, Jun'
'Chi, Chunyan'
'Liu, Sheng Hua'

_publ_section_title
;
 Oxidized divinyl oligoacene-bridged diruthenium complexes: bridged
 localized radical characters and reduced aromaticity in bridge cores.
;
_journal_issue 46
_journal_name_full 'Dalton transactions (Cambridge, England : 2003)'
_journal_page_first 16877
_journal_page_last 16886
_journal_paper_doi 10.1039/d0dt02883e
_journal_volume 49
_journal_year 2020
_chemical_formula_moiety '2(C21 H33.5 Cl O P3 Ru), 2(C H2 Cl2)'
_chemical_formula_sum 'C44 H72 Cl6 O2 P6 Ru2'
_chemical_formula_weight 1233.67
_space_group_crystal_system monoclinic
_space_group_IT_number 14
_space_group_name_Hall '-P 2ybc'
_space_group_name_H-M_alt 'P 1 21/c 1'
_atom_sites_solution_hydrogens geom
_audit_creation_date 2020-10-13
_audit_creation_method
;
Olex2 1.2
(compiled 2018.05.29 svn.r3508 for OlexSys, GUI svn.r5506)
;
_audit_update_record
;
2020-10-21 deposited with the CCDC.	2020-10-28 downloaded from the CCDC.
;
_cell_angle_alpha 90
_cell_angle_beta 94.255(5)
_cell_angle_gamma 90
_cell_formula_units_Z 2
_cell_length_a 12.081(4)
_cell_length_b 13.350(4)
_cell_length_c 17.656(6)
_cell_measurement_reflns_used 7192
_cell_measurement_temperature 100(2)
_cell_measurement_theta_max 26.79
_cell_measurement_theta_min 2.28
_cell_volume 2839.7(16)
_computing_cell_refinement 'Bruker SAINT'
_computing_data_collection 'Bruker APEX2'
_computing_data_reduction 'Bruker SAINT'
_computing_molecular_graphics 'Olex2 (Dolomanov et al., 2009)'
_computing_publication_material 'Olex2 (Dolomanov et al., 2009)'
_computing_structure_refinement 'XL (Sheldrick, 2008)'
_computing_structure_solution 'SHELXS-97 (Sheldrick, 2008)'
_diffrn_ambient_temperature 100.15
_diffrn_measured_fraction_theta_full 0.993
_diffrn_measured_fraction_theta_max 0.993
_diffrn_measurement_device_type 'Bruker APEX-II CCD'
_diffrn_measurement_method '\f and \w scans'
_diffrn_radiation_type MoK\a
_diffrn_radiation_wavelength 0.71073
_diffrn_reflns_av_R_equivalents 0.0586
_diffrn_reflns_av_unetI/netI 0.0502
_diffrn_reflns_Laue_measured_fraction_full 0.993
_diffrn_reflns_Laue_measured_fraction_max 0.993
_diffrn_reflns_limit_h_max 14
_diffrn_reflns_limit_h_min -14
_diffrn_reflns_limit_k_max 15
_diffrn_reflns_limit_k_min -15
_diffrn_reflns_limit_l_max 20
_diffrn_reflns_limit_l_min -20
_diffrn_reflns_number 19432
_diffrn_reflns_point_group_measured_fraction_full 0.993
_diffrn_reflns_point_group_measured_fraction_max 0.993
_diffrn_reflns_theta_full 24.999
_diffrn_reflns_theta_max 24.999
_diffrn_reflns_theta_min 1.690
_exptl_absorpt_coefficient_mu 1.016
_exptl_absorpt_correction_T_max 0.9052
_exptl_absorpt_correction_T_min 0.8543
_exptl_absorpt_correction_type multi-scan
_exptl_crystal_colour yellow
_exptl_crystal_density_diffrn 1.443
_exptl_crystal_density_meas ,
_exptl_crystal_density_method 'not measured'
_exptl_crystal_description block
_exptl_crystal_F_000 1264
_exptl_crystal_size_max 0.16
_exptl_crystal_size_mid 0.12
_exptl_crystal_size_min 0.1
_refine_diff_density_max 4.247
_refine_diff_density_min -1.318
_refine_diff_density_rms 0.185
_refine_ls_extinction_method none
_refine_ls_goodness_of_fit_ref 1.388
_refine_ls_hydrogen_treatment constr
_refine_ls_matrix_type full
_refine_ls_number_parameters 380
_refine_ls_number_reflns 4971
_refine_ls_number_restraints 60
_refine_ls_restrained_S_all 1.392
_refine_ls_R_factor_all 0.1580
_refine_ls_R_factor_gt 0.1141
_refine_ls_shift/su_max 0.000
_refine_ls_shift/su_mean 0.000
_refine_ls_structure_factor_coef Fsqd
_refine_ls_weighting_details 'w=1/[\s^2^(Fo^2^)+(0.2000P)^2^] where P=(Fo^2^+2Fc^2^)/3'
_refine_ls_weighting_scheme calc
_refine_ls_wR_factor_gt 0.3160
_refine_ls_wR_factor_ref 0.2402
_reflns_Friedel_coverage 0.000
_reflns_number_gt 3181
_reflns_number_total 4971
_reflns_threshold_expression 'I > 2\s(I)'
_cod_data_source_file d0dt02883e2.cif
_cod_data_source_block mo_111220f_0m
_cod_database_code 7705838
_shelx_shelxl_version_number 2018/3
_shelx_space_group_comment
;
The symmetry employed for this shelxl refinement is uniquely defined
by the following loop, which should always be used as a source of
symmetry information in preference to the above space-group names.
They are only intended as comments.
;
_shelx_estimated_absorpt_t_max 0.905
_shelx_estimated_absorpt_t_min 0.854
_olex2_refinement_description
;
1. Fixed Uiso
 At 1.2 times of:
  All C(H) groups, All C(H,H) groups
 At 1.5 times of:
  All C(H,H,H) groups
2. Restrained distances
 C19-C23 = C22-C28 = C23-C21 = C28-C18 = C21-C19
 2.42 with sigma of 0.01
 C19-C22 = C22-C23 = C28-C21 = C21-C18
 1.39 with sigma of 0.01
 C11-C20 = C20-C19 = C19-C18 = C18-C17 = C17-C16
 1.39 with sigma of 0.01
 C16-C18 = C17-C19 = C18-C20 = C19-C21 = C20-C16
 2.42 with sigma of 0.01
 P3-C7 = P3-C8 = P3-C9 = P3-C7' = P3-C8' = P3-C9'
 1.73 with sigma of 0.01
 C7-C8 = C7-C9 = C8-C9 = C7'-C8' = C7'-C9' = C8'-C9'
 2.75 with sigma of 0.02
 C22-C29 = C21-C31
 1.51 with sigma of 0.01
 C32-C31
 1.2 with sigma of 0.02
 C23-C29 \\sim C19-C29
 with sigma of 0.01
 C18-C31 \\sim C28-C31
 with sigma of 0.01
3. Uiso/Uaniso restraints and constraints
Uanis(C7) \\sim Ueq, Uanis(C7') \\sim Ueq: with sigma of 0.01 and sigma for
terminal atoms of 0.02
Uanis(C11) \\sim Ueq, Uanis(C28) \\sim Ueq: with sigma of 0.01 and sigma for
terminal atoms of 0.02
Uanis(C7) = Uanis(C7')
4. Others
 Sof(C7')=Sof(H7'A)=Sof(H7'B)=Sof(H7'C)=Sof(C8')=Sof(H8'A)=Sof(H8'B)=Sof(H8'C)=
 Sof(C9')=Sof(H9'A)=Sof(H9'B)=Sof(H9'C)=1-FVAR(1)
 Sof(C7)=Sof(H7A)=Sof(H7B)=Sof(H7C)=Sof(C8)=Sof(H8A)=Sof(H8B)=Sof(H8C)=Sof(C9)=
 Sof(H9A)=Sof(H9B)=Sof(H9C)=FVAR(1)
 Fixed Sof: C11(0.5) C12(0.5) H12(0.5) C13(0.5) H13(0.5) C14(0.5) H14(0.5)
 C15(0.5) H15(0.5) C16(0.5) C17(0.5) H17(0.5) C18(0.5) C19(0.5) C20(0.5)
 H20(0.5) C21(0.5) C22(0.5) C23(0.5) C24(0.5) H24(0.5) C25(0.5) H25(0.5)
 C26(0.5) H26(0.5) C27(0.5) H27(0.5) C28(0.5) C29(0.5) H29(0.5) C30(0.5)
 H30(0.5) C31(0.5) H31(0.5) C32(0.5)
5.a Secondary CH2 refined with riding coordinates:
 C33(H33A,H33B)
5.b Aromatic/amide H refined with riding coordinates:
 C12(H12), C13(H13), C14(H14), C15(H15), C17(H17), C20(H20), C24(H24),
 C25(H25), C26(H26), C27(H27), C29(H29), C30(H30), C31(H31)
5.c Fitted hexagon refined as free rotating group:
 C11(C12,C13,C14,C15,C16), C23(C24,C25,C26,C27,C28)
5.d Idealised Me refined as rotating group:
 C1(H1A,H1B,H1C), C2(H2A,H2B,H2C), C3(H3A,H3B,H3C), C4(H4A,H4B,H4C), C5(H5A,
 H5B,H5C), C6(H6A,H6B,H6C), C7(H7A,H7B,H7C), C8(H8A,H8B,H8C), C9(H9A,H9B,H9C),
 C7'(H7'A,H7'B,H7'C), C8'(H8'A,H8'B,H8'C), C9'(H9'A,H9'B,H9'C)
;
_olex2_submission_special_instructions 'No special instructions were received'

loop_
_space_group_symop_operation_xyz
'x, y, z'
'-x, y+1/2, -z+1/2'
'-x, -y, -z'
'x, -y-1/2, z-1/2'

loop_
_atom_site_label
_atom_site_type_symbol
_atom_site_fract_x
_atom_site_fract_y
_atom_site_fract_z
_atom_site_U_iso_or_equiv
_atom_site_adp_type
_atom_site_occupancy
_atom_site_site_symmetry_order
_atom_site_calc_flag
_atom_site_refinement_flags_posn
_atom_site_refinement_flags_adp
_atom_site_refinement_flags_occupancy
_atom_site_disorder_assembly
_atom_site_disorder_group
Ru1 Ru 0.74685(7) 0.66082(6) 0.27704(4) 0.0688(4) Uani 1 1 d . . . . .
C1 C 0.6070(11) 0.8064(10) 0.1316(8) 0.090(3) Uani 1 1 d . . . . .
H1A H 0.570810 0.744781 0.112377 0.135 Uiso 1 1 calc GR . . . .
H1B H 0.677228 0.815340 0.107979 0.135 Uiso 1 1 calc GR . . . .
H1C H 0.558354 0.863720 0.119193 0.135 Uiso 1 1 calc GR . . . .
C2 C 0.4941(10) 0.8038(9) 0.2626(7) 0.085(3) Uani 1 1 d . . . . .
H2A H 0.455213 0.861298 0.238531 0.127 Uiso 1 1 calc GR . . . .
H2B H 0.497248 0.811416 0.317934 0.127 Uiso 1 1 calc GR . . . .
H2C H 0.454292 0.742072 0.247875 0.127 Uiso 1 1 calc GR . . . .
C3 C 0.6837(9) 0.9249(7) 0.2518(7) 0.075(3) Uani 1 1 d . . . . .
H3A H 0.758531 0.932141 0.234659 0.112 Uiso 1 1 calc GR . . . .
H3B H 0.685545 0.937669 0.306571 0.112 Uiso 1 1 calc GR . . . .
H3C H 0.633749 0.972978 0.224860 0.112 Uiso 1 1 calc GR . . . .
C4 C 0.6805(9) 0.7974(9) 0.4406(6) 0.076(3) Uani 1 1 d . . . . .
H4A H 0.709265 0.837809 0.484099 0.113 Uiso 1 1 calc GR . . . .
H4B H 0.630880 0.745558 0.458003 0.113 Uiso 1 1 calc GR . . . .
H4C H 0.639492 0.840538 0.403454 0.113 Uiso 1 1 calc GR . . . .
C5 C 0.8493(11) 0.6621(10) 0.4793(6) 0.091(4) Uani 1 1 d . . . . .
H5A H 0.854064 0.703426 0.525353 0.136 Uiso 1 1 calc GR . . . .
H5B H 0.923256 0.636907 0.470072 0.136 Uiso 1 1 calc GR . . . .
H5C H 0.799236 0.605562 0.485957 0.136 Uiso 1 1 calc GR . . . .
C6 C 0.8947(10) 0.8402(9) 0.3991(8) 0.090(3) Uani 1 1 d . . . . .
H6A H 0.865211 0.895050 0.366685 0.135 Uiso 1 1 calc GR . . . .
H6B H 0.964244 0.815983 0.380358 0.135 Uiso 1 1 calc GR . . . .
H6C H 0.908794 0.864400 0.451325 0.135 Uiso 1 1 calc GR . . . .
C7 C 0.875(2) 0.4493(18) 0.2128(9) 0.135(8) Uani 0.606(17) 1 d D U P A 1
H7A H 0.859849 0.379139 0.224396 0.202 Uiso 0.606(17) 1 calc GR . P A 1
H7B H 0.949949 0.454850 0.194934 0.202 Uiso 0.606(17) 1 calc GR . P A 1
H7C H 0.820609 0.473395 0.173217 0.202 Uiso 0.606(17) 1 calc GR . P A 1
C8 C 1.0012(9) 0.5511(15) 0.3260(10) 0.092(6) Uani 0.606(17) 1 d D . P A 1
H8A H 1.039910 0.490591 0.344970 0.137 Uiso 0.606(17) 1 calc GR . P A 1
H8B H 1.000144 0.600409 0.367122 0.137 Uiso 0.606(17) 1 calc GR . P A 1
H8C H 1.040001 0.579461 0.284144 0.137 Uiso 0.606(17) 1 calc GR . P A 1
C9 C 0.8269(17) 0.4326(11) 0.3603(9) 0.109(8) Uani 0.606(17) 1 d D . P A 1
H9A H 0.889578 0.388257 0.374892 0.163 Uiso 0.606(17) 1 calc GR . P A 1
H9B H 0.764921 0.392806 0.337447 0.163 Uiso 0.606(17) 1 calc GR . P A 1
H9C H 0.803619 0.467115 0.405453 0.163 Uiso 0.606(17) 1 calc GR . P A 1
C10 C 0.6259(13) 0.5922(8) 0.3242(6) 0.081(3) Uani 1 1 d . . . . .
C11 C 0.3090(7) 0.6021(12) 0.0964(7) 0.058(6) Uani 0.5 1 d D U P B -1
C12 C 0.2504(10) 0.6423(11) 0.1541(6) 0.075(5) Uani 0.5 1 d G . P B -1
H12 H 0.286881 0.654420 0.202712 0.090 Uiso 0.5 1 calc R . P B -1
C13 C 0.1383(10) 0.6647(10) 0.1405(6) 0.068(5) Uani 0.5 1 d G . P B -1
H13 H 0.098210 0.692167 0.179892 0.082 Uiso 0.5 1 calc R . P B -1
C14 C 0.0849(8) 0.6469(11) 0.0693(7) 0.079(6) Uani 0.5 1 d G . P B -1
H14 H 0.008262 0.662250 0.060058 0.095 Uiso 0.5 1 calc R . P B -1
C15 C 0.1435(9) 0.6067(11) 0.0117(6) 0.056(5) Uani 0.5 1 d G . P B -1
H15 H 0.106986 0.594586 -0.036957 0.067 Uiso 0.5 1 calc R . P B -1
C16 C 0.2556(8) 0.5843(11) 0.0252(6) 0.071(5) Uani 0.5 1 d DG . P B -1
C17 C 0.3144(9) 0.5427(15) -0.0328(7) 0.045(5) Uani 0.5 1 d D . P B -1
H17 H 0.277644 0.533031 -0.081672 0.054 Uiso 0.5 1 calc R . P B -1
C18 C 0.4259(8) 0.5153(11) -0.0202(6) 0.048(4) Uani 0.5 1 d D . P B -1
C19 C 0.4806(14) 0.534(4) 0.0515(11) 0.080(9) Uani 0.5 1 d D . P B -1
C20 C 0.4219(9) 0.5764(14) 0.1087(6) 0.065(5) Uani 0.5 1 d D . P B -1
H20 H 0.459169 0.588085 0.157170 0.077 Uiso 0.5 1 calc R . P B -1
C21 C 0.4859(12) 0.467(3) -0.0754(9) 0.059(6) Uani 0.5 1 d D . P B -1
C22 C 0.5925(9) 0.5066(10) 0.0688(5) 0.046(3) Uani 0.5 1 d D . P B -1
C23 C 0.6510(8) 0.4628(11) 0.0118(5) 0.059(7) Uani 0.5 1 d D . P B -1
C24 C 0.7613(8) 0.4351(11) 0.0273(6) 0.065(5) Uani 0.5 1 d G . P B -1
H24 H 0.798263 0.450084 0.075319 0.078 Uiso 0.5 1 calc R . P B -1
C25 C 0.8175(7) 0.3856(12) -0.0275(8) 0.079(8) Uani 0.5 1 d G . P B -1
H25 H 0.892884 0.366701 -0.016941 0.095 Uiso 0.5 1 calc R . P B -1
C26 C 0.7634(9) 0.3637(12) -0.0978(7) 0.076(6) Uani 0.5 1 d G . P B -1
H26 H 0.801858 0.329882 -0.135283 0.092 Uiso 0.5 1 calc R . P B -1
C27 C 0.6532(9) 0.3914(11) -0.1133(5) 0.058(5) Uani 0.5 1 d G . P B -1
H27 H 0.616210 0.376445 -0.161365 0.070 Uiso 0.5 1 calc R . P B -1
C28 C 0.5970(7) 0.4409(11) -0.0585(5) 0.060(4) Uani 0.5 1 d DG U P B -1
C29 C 0.6466(12) 0.5274(13) 0.1480(7) 0.050(4) Uani 0.5 1 d D . P B -1
H29 H 0.626300 0.483831 0.187155 0.060 Uiso 0.5 1 calc R . P B -1
C30 C 0.713(2) 0.5930(12) 0.1670(12) 0.048(5) Uani 0.5 1 d . . P B -1
H30 H 0.755216 0.617785 0.127911 0.057 Uiso 0.5 1 calc R . P B -1
C31 C 0.4291(11) 0.4466(11) -0.1537(7) 0.054(4) Uani 0.5 1 d D . P B -1
H31 H 0.469568 0.468480 -0.194811 0.064 Uiso 0.5 1 calc R . P B -1
C32 C 0.3402(17) 0.407(2) -0.1728(16) 0.079(10) Uani 0.5 1 d D . P B -1
C33 C 0.6534(15) 0.1878(13) 0.0541(15) 0.159(9) Uani 1 1 d . . . C -1
H33A H 0.582417 0.207238 0.074506 0.191 Uiso 1 1 calc R . . C -1
H33B H 0.672070 0.240195 0.017414 0.191 Uiso 1 1 calc R . . C -1
C7' C 0.961(3) 0.519(3) 0.2222(16) 0.135(8) Uani 0.394(17) 1 d D U P A 2
H7'A H 0.920549 0.533806 0.173160 0.202 Uiso 0.394(17) 1 calc GR . P A 2
H7'B H 0.994431 0.452249 0.220167 0.202 Uiso 0.394(17) 1 calc GR . P A 2
H7'C H 1.018783 0.569086 0.233018 0.202 Uiso 0.394(17) 1 calc GR . P A 2
C8' C 0.958(3) 0.505(2) 0.3750(15) 0.15(2) Uani 0.394(17) 1 d D . P A 2
H8'A H 0.990286 0.437351 0.374628 0.221 Uiso 0.394(17) 1 calc GR . P A 2
H8'B H 0.917827 0.513343 0.420642 0.221 Uiso 0.394(17) 1 calc GR . P A 2
H8'C H 1.018068 0.554567 0.375083 0.221 Uiso 0.394(17) 1 calc GR . P A 2
C9' C 0.8048(18) 0.4041(11) 0.2832(13) 0.078(8) Uani 0.394(17) 1 d D . P A 2
H9'A H 0.755087 0.403549 0.236777 0.117 Uiso 0.394(17) 1 calc GR . P A 2
H9'B H 0.762025 0.390055 0.327070 0.117 Uiso 0.394(17) 1 calc GR . P A 2
H9'C H 0.862087 0.352651 0.279674 0.117 Uiso 0.394(17) 1 calc GR . P A 2
Cl1 Cl 0.8936(3) 0.7487(3) 0.2129(2) 0.0999(10) Uani 1 1 d . . . . .
Cl2 Cl 0.6337(9) 0.0800(5) 0.0067(4) 0.246(4) Uani 1 1 d . . . . .
Cl3 Cl 0.7554(5) 0.1875(5) 0.1282(3) 0.1527(18) Uani 1 1 d . . . . .
O1 O 0.5660(9) 0.5575(8) 0.3479(5) 0.104(3) Uani 1 1 d . . . . .
P1 P 0.6336(2) 0.79778(19) 0.23212(15) 0.0663(7) Uani 1 1 d . . . . .
P2 P 0.7949(2) 0.7390(2) 0.39708(15) 0.0701(7) Uani 1 1 d . . . . .
P3 P 0.8674(3) 0.5213(2) 0.29422(17) 0.0823(9) Uani 1 1 d D . . . .

loop_
_atom_site_aniso_label
_atom_site_aniso_U_11
_atom_site_aniso_U_22
_atom_site_aniso_U_33
_atom_site_aniso_U_23
_atom_site_aniso_U_13
_atom_site_aniso_U_12
Ru1 0.1041(8) 0.0436(6) 0.0592(6) -0.0031(3) 0.0083(4) -0.0032(3)
C1 0.097(8) 0.071(7) 0.102(9) 0.001(7) 0.011(6) -0.007(6)
C2 0.102(8) 0.064(6) 0.090(7) 0.020(6) 0.013(6) -0.012(6)
C3 0.088(7) 0.040(5) 0.098(7) 0.018(5) 0.017(6) 0.001(4)
C4 0.091(7) 0.074(7) 0.061(6) -0.009(5) 0.000(5) 0.005(5)
C5 0.108(9) 0.104(9) 0.059(6) -0.001(5) -0.007(6) 0.024(7)
C6 0.090(8) 0.077(8) 0.102(9) -0.009(6) 0.004(7) -0.016(6)
C7 0.145(13) 0.122(13) 0.137(13) -0.014(11) 0.011(11) 0.016(10)
C8 0.082(12) 0.105(16) 0.088(13) 0.011(12) 0.004(10) 0.022(11)
C9 0.125(17) 0.075(13) 0.123(18) -0.046(13) -0.014(14) 0.023(12)
C10 0.139(11) 0.049(6) 0.051(6) -0.005(4) -0.035(6) 0.000(6)
C11 0.050(8) 0.057(9) 0.067(9) 0.001(7) -0.001(7) 0.019(7)
C12 0.087(15) 0.056(12) 0.080(15) 0.001(10) 0.005(12) 0.004(10)
C13 0.090(14) 0.059(11) 0.056(11) -0.006(8) 0.012(10) 0.006(9)
C14 0.089(14) 0.082(15) 0.067(12) 0.001(10) 0.009(10) 0.045(11)
C15 0.046(11) 0.055(11) 0.067(12) -0.005(9) 0.012(10) 0.017(9)
C16 0.105(17) 0.042(10) 0.066(12) -0.020(9) 0.005(12) 0.009(10)
C17 0.043(11) 0.039(9) 0.052(10) -0.003(8) 0.003(10) 0.012(8)
C18 0.064(11) 0.045(9) 0.038(8) 0.003(7) 0.013(8) 0.005(8)
C19 0.080(17) 0.042(14) 0.12(3) -0.01(2) 0.008(16) -0.010(13)
C20 0.058(11) 0.059(11) 0.078(13) -0.003(10) 0.018(10) 0.006(9)
C21 0.089(18) 0.025(10) 0.064(12) 0.006(10) 0.020(12) -0.003(15)
C22 0.058(10) 0.031(8) 0.051(9) 0.012(7) 0.006(8) 0.010(7)
C23 0.052(13) 0.045(11) 0.077(15) -0.003(10) -0.029(11) 0.001(10)
C24 0.079(13) 0.048(10) 0.067(12) 0.000(9) -0.001(11) 0.011(9)
C25 0.058(16) 0.073(16) 0.102(18) -0.016(13) -0.025(13) 0.013(12)
C26 0.102(17) 0.060(12) 0.065(13) -0.029(11) -0.001(12) -0.006(11)
C27 0.079(15) 0.048(11) 0.046(10) 0.002(8) -0.003(10) 0.011(10)
C28 0.069(8) 0.055(8) 0.058(8) -0.015(7) 0.017(7) -0.007(7)
C29 0.077(13) 0.031(9) 0.043(8) -0.017(7) 0.001(8) -0.006(8)
C30 0.068(14) 0.018(7) 0.058(11) 0.008(6) 0.013(10) -0.006(8)
C31 0.079(13) 0.025(7) 0.058(10) 0.001(7) 0.007(9) -0.008(8)
C32 0.061(18) 0.11(2) 0.071(15) 0.033(14) 0.025(14) 0.026(17)
C33 0.138(14) 0.073(9) 0.26(3) -0.015(13) -0.036(16) 0.020(10)
C7' 0.145(13) 0.122(13) 0.137(13) -0.014(11) 0.011(11) 0.016(10)
C8' 0.21(5) 0.11(3) 0.11(3) 0.02(2) -0.06(3) -0.08(3)
C9' 0.069(16) 0.09(2) 0.075(17) 0.024(15) 0.012(12) 0.010(14)
Cl1 0.117(2) 0.0800(19) 0.107(2) 0.0150(17) 0.0369(19) 0.0168(16)
Cl2 0.419(13) 0.111(4) 0.193(7) -0.018(4) -0.076(7) 0.043(6)
Cl3 0.176(5) 0.149(4) 0.134(4) 0.025(3) 0.018(3) 0.002(3)
O1 0.136(8) 0.082(6) 0.091(6) 0.020(5) -0.012(5) -0.034(5)
P1 0.0838(17) 0.0464(13) 0.0691(15) -0.0027(11) 0.0086(12) -0.0079(11)
P2 0.0865(17) 0.0553(14) 0.0684(15) -0.0050(11) 0.0044(13) -0.0041(12)
P3 0.117(2) 0.0535(15) 0.0752(18) 0.0008(13) -0.0009(15) 0.0074(14)

loop_
_atom_type_symbol
_atom_type_description
_atom_type_scat_dispersion_real
_atom_type_scat_dispersion_imag
_atom_type_scat_source
C C 0.0033 0.0016 'International Tables Vol C Tables 4.2.6.8 and 6.1.1.4'
H H 0.0000 0.0000 'International Tables Vol C Tables 4.2.6.8 and 6.1.1.4'
O O 0.0106 0.0060 'International Tables Vol C Tables 4.2.6.8 and 6.1.1.4'
P P 0.1023 0.0942 'International Tables Vol C Tables 4.2.6.8 and 6.1.1.4'
Cl Cl 0.1484 0.1585 'International Tables Vol C Tables 4.2.6.8 and 6.1.1.4'
Ru Ru -1.2594 0.8363 'International Tables Vol C Tables 4.2.6.8 and 6.1.1.4'

loop_
_geom_angle_atom_site_label_1
_geom_angle_atom_site_label_2
_geom_angle_atom_site_label_3
_geom_angle
_geom_angle_site_symmetry_1
_geom_angle_site_symmetry_3
_geom_angle_publ_flag
C10 Ru1 C30 95.0(6) . . ?
C10 Ru1 Cl1 177.5(3) . . ?
C10 Ru1 P1 94.1(3) . . ?
C10 Ru1 P2 88.1(3) . . ?
C10 Ru1 P3 92.8(3) . . ?
C30 Ru1 Cl1 83.2(6) . . ?
C30 Ru1 P1 87.5(5) . . ?
C30 Ru1 P2 176.7(6) . . ?
C30 Ru1 P3 81.9(6) . . ?
P1 Ru1 Cl1 84.07(10) . . ?
P1 Ru1 P2 93.20(10) . . ?
P2 Ru1 Cl1 93.67(12) . . ?
P3 Ru1 Cl1 88.68(11) . . ?
P3 Ru1 P1 167.80(10) . . ?
P3 Ru1 P2 97.05(11) . . ?
H1A C1 H1B 109.5 . . ?
H1A C1 H1C 109.5 . . ?
H1B C1 H1C 109.5 . . ?
P1 C1 H1A 109.5 . . ?
P1 C1 H1B 109.5 . . ?
P1 C1 H1C 109.5 . . ?
H2A C2 H2B 109.5 . . ?
H2A C2 H2C 109.5 . . ?
H2B C2 H2C 109.5 . . ?
P1 C2 H2A 109.5 . . ?
P1 C2 H2B 109.5 . . ?
P1 C2 H2C 109.5 . . ?
H3A C3 H3B 109.5 . . ?
H3A C3 H3C 109.5 . . ?
H3B C3 H3C 109.5 . . ?
P1 C3 H3A 109.5 . . ?
P1 C3 H3B 109.5 . . ?
P1 C3 H3C 109.5 . . ?
H4A C4 H4B 109.5 . . ?
H4A C4 H4C 109.5 . . ?
H4B C4 H4C 109.5 . . ?
P2 C4 H4A 109.5 . . ?
P2 C4 H4B 109.5 . . ?
P2 C4 H4C 109.5 . . ?
H5A C5 H5B 109.5 . . ?
H5A C5 H5C 109.5 . . ?
H5B C5 H5C 109.5 . . ?
P2 C5 H5A 109.5 . . ?
P2 C5 H5B 109.5 . . ?
P2 C5 H5C 109.5 . . ?
H6A C6 H6B 109.5 . . ?
H6A C6 H6C 109.5 . . ?
H6B C6 H6C 109.5 . . ?
P2 C6 H6A 109.5 . . ?
P2 C6 H6B 109.5 . . ?
P2 C6 H6C 109.5 . . ?
H7A C7 H7B 109.5 . . ?
H7A C7 H7C 109.5 . . ?
H7B C7 H7C 109.5 . . ?
P3 C7 H7A 109.5 . . ?
P3 C7 H7B 109.5 . . ?
P3 C7 H7C 109.5 . . ?
H8A C8 H8B 109.5 . . ?
H8A C8 H8C 109.5 . . ?
H8B C8 H8C 109.5 . . ?
P3 C8 H8A 109.5 . . ?
P3 C8 H8B 109.5 . . ?
P3 C8 H8C 109.5 . . ?
H9A C9 H9B 109.5 . . ?
H9A C9 H9C 109.5 . . ?
H9B C9 H9C 109.5 . . ?
P3 C9 H9A 109.5 . . ?
P3 C9 H9B 109.5 . . ?
P3 C9 H9C 109.5 . . ?
O1 C10 Ru1 179.4(14) . . ?
C12 C11 C16 120.0 . . ?
C12 C11 C20 121.5(7) . . ?
C16 C11 C20 118.5(7) . . ?
C11 C12 H12 120.0 . . ?
C13 C12 C11 120.0 . . ?
C13 C12 H12 120.0 . . ?
C12 C13 H13 120.0 . . ?
C12 C13 C14 120.0 . . ?
C14 C13 H13 120.0 . . ?
C13 C14 H14 120.0 . . ?
C15 C14 C13 120.0 . . ?
C15 C14 H14 120.0 . . ?
C14 C15 H15 120.0 . . ?
C16 C15 C14 120.0 . . ?
C16 C15 H15 120.0 . . ?
C11 C16 C17 120.1(7) . . ?
C15 C16 C11 120.0 . . ?
C15 C16 C17 119.9(7) . . ?
C16 C17 H17 119.3 . . ?
C18 C17 C16 121.4(8) . . ?
C18 C17 H17 119.3 . . ?
C17 C18 C19 118.6(6) . . ?
C17 C18 C21 123.2(8) . . ?
C19 C18 C21 118.2(7) . . ?
C18 C19 C22 121.8(7) . . ?
C20 C19 C18 119.6(7) . . ?
C20 C19 C22 118.5(8) . . ?
C11 C20 H20 119.1 . . ?
C19 C20 C11 121.7(7) . . ?
C19 C20 H20 119.1 . . ?
C18 C21 C31 119.3(7) . . ?
C28 C21 C18 120.0(6) . . ?
C28 C21 C31 120.6(6) . . ?
C19 C22 C29 119.4(6) . . ?
C23 C22 C19 118.6(7) . . ?
C23 C22 C29 122.0(7) . . ?
C24 C23 C22 119.8(6) . . ?
C24 C23 C28 120.0 . . ?
C28 C23 C22 120.1(6) . . ?
C23 C24 H24 120.0 . . ?
C23 C24 C25 120.0 . . ?
C25 C24 H24 120.0 . . ?
C24 C25 H25 120.0 . . ?
C26 C25 C24 120.0 . . ?
C26 C25 H25 120.0 . . ?
C25 C26 H26 120.0 . . ?
C25 C26 C27 120.0 . . ?
C27 C26 H26 120.0 . . ?
C26 C27 H27 120.0 . . ?
C28 C27 C26 120.0 . . ?
C28 C27 H27 120.0 . . ?
C23 C28 C21 121.2(6) . . ?
C27 C28 C21 118.8(6) . . ?
C27 C28 C23 120.0 . . ?
C22 C29 H29 116.1 . . ?
C30 C29 C22 127.8(17) . . ?
C30 C29 H29 116.1 . . ?
Ru1 C30 H30 115.5 . . ?
C29 C30 Ru1 129.0(15) . . ?
C29 C30 H30 115.5 . . ?
C21 C31 H31 114.5 . . ?
C32 C31 C21 131(2) . . ?
C32 C31 H31 114.5 . . ?
H33A C33 H33B 107.4 . . ?
Cl2 C33 H33A 108.2 . . ?
Cl2 C33 H33B 108.2 . . ?
Cl2 C33 Cl3 116.4(11) . . ?
Cl3 C33 H33A 108.2 . . ?
Cl3 C33 H33B 108.2 . . ?
H7'A C7' H7'B 109.5 . . ?
H7'A C7' H7'C 109.5 . . ?
H7'B C7' H7'C 109.5 . . ?
P3 C7' H7'A 109.5 . . ?
P3 C7' H7'B 109.5 . . ?
P3 C7' H7'C 109.5 . . ?
H8'A C8' H8'B 109.5 . . ?
H8'A C8' H8'C 109.5 . . ?
H8'B C8' H8'C 109.5 . . ?
P3 C8' H8'A 109.5 . . ?
P3 C8' H8'B 109.5 . . ?
P3 C8' H8'C 109.5 . . ?
H9'A C9' H9'B 109.5 . . ?
H9'A C9' H9'C 109.5 . . ?
H9'B C9' H9'C 109.5 . . ?
P3 C9' H9'A 109.5 . . ?
P3 C9' H9'B 109.5 . . ?
P3 C9' H9'C 109.5 . . ?
C1 P1 Ru1 115.9(5) . . ?
C1 P1 C2 101.0(6) . . ?
C1 P1 C3 99.4(6) . . ?
C2 P1 Ru1 117.4(4) . . ?
C2 P1 C3 101.8(5) . . ?
C3 P1 Ru1 118.4(4) . . ?
C4 P2 Ru1 115.0(4) . . ?
C4 P2 C5 98.2(5) . . ?
C4 P2 C6 101.5(6) . . ?
C5 P2 Ru1 120.0(4) . . ?
C6 P2 Ru1 117.4(5) . . ?
C6 P2 C5 101.6(7) . . ?
C7 P3 Ru1 113.6(9) . . ?
C7 P3 C9 102.2(9) . . ?
C8 P3 Ru1 114.5(7) . . ?
C8 P3 C7 106.9(9) . . ?
C8 P3 C9 103.9(8) . . ?
C9 P3 Ru1 114.6(7) . . ?
C7' P3 Ru1 110.0(13) . . ?
C8' P3 Ru1 123.1(14) . . ?
C8' P3 C7' 101.0(11) . . ?
C9' P3 Ru1 115.7(8) . . ?
C9' P3 C7' 101.4(10) . . ?
C9' P3 C8' 102.7(10) . . ?

loop_
_geom_bond_atom_site_label_1
_geom_bond_atom_site_label_2
_geom_bond_distance
_geom_bond_site_symmetry_2
_geom_bond_publ_flag
Ru1 C10 1.962(17) . ?
Ru1 C30 2.16(2) . ?
Ru1 Cl1 2.470(3) . ?
Ru1 P1 2.384(3) . ?
Ru1 P2 2.395(3) . ?
Ru1 P3 2.370(3) . ?
C1 H1A 0.9800 . ?
C1 H1B 0.9800 . ?
C1 H1C 0.9800 . ?
C1 P1 1.784(14) . ?
C2 H2A 0.9800 . ?
C2 H2B 0.9800 . ?
C2 H2C 0.9800 . ?
C2 P1 1.809(12) . ?
C3 H3A 0.9800 . ?
C3 H3B 0.9800 . ?
C3 H3C 0.9800 . ?
C3 P1 1.826(10) . ?
C4 H4A 0.9800 . ?
C4 H4B 0.9800 . ?
C4 H4C 0.9800 . ?
C4 P2 1.808(11) . ?
C5 H5A 0.9800 . ?
C5 H5B 0.9800 . ?
C5 H5C 0.9800 . ?
C5 P2 1.858(12) . ?
C6 H6A 0.9800 . ?
C6 H6B 0.9800 . ?
C6 H6C 0.9800 . ?
C6 P2 1.810(11) . ?
C7 H7A 0.9800 . ?
C7 H7B 0.9800 . ?
C7 H7C 0.9800 . ?
C7 P3 1.737(9) . ?
C8 H8A 0.9800 . ?
C8 H8B 0.9800 . ?
C8 H8C 0.9800 . ?
C8 P3 1.719(9) . ?
C9 H9A 0.9800 . ?
C9 H9B 0.9800 . ?
C9 H9C 0.9800 . ?
C9 P3 1.758(9) . ?
C10 O1 0.980(15) . ?
C11 C12 1.3900 . ?
C11 C16 1.3900 . ?
C11 C20 1.408(8) . ?
C12 H12 0.9500 . ?
C12 C13 1.3900 . ?
C13 H13 0.9500 . ?
C13 C14 1.3900 . ?
C14 H14 0.9500 . ?
C14 C15 1.3900 . ?
C15 H15 0.9500 . ?
C15 C16 1.3900 . ?
C16 C17 1.404(9) . ?
C17 H17 0.9500 . ?
C17 C18 1.398(8) . ?
C18 C19 1.406(8) . ?
C18 C21 1.412(8) . ?
C19 C20 1.394(8) . ?
C19 C22 1.413(9) . ?
C20 H20 0.9500 . ?
C21 C28 1.397(8) . ?
C21 C31 1.522(9) . ?
C22 C23 1.401(8) . ?
C22 C29 1.523(9) . ?
C23 C24 1.3900 . ?
C23 C28 1.3900 . ?
C24 H24 0.9500 . ?
C24 C25 1.3900 . ?
C25 H25 0.9500 . ?
C25 C26 1.3900 . ?
C26 H26 0.9500 . ?
C26 C27 1.3900 . ?
C27 H27 0.9500 . ?
C27 C28 1.3900 . ?
C29 H29 0.9500 . ?
C29 C30 1.21(3) . ?
C30 H30 0.9500 . ?
C31 H31 0.9500 . ?
C31 C32 1.224(18) . ?
C33 H33A 0.9900 . ?
C33 H33B 0.9900 . ?
C33 Cl2 1.67(2) . ?
C33 Cl3 1.73(2) . ?
C7' H7'A 0.9800 . ?
C7' H7'B 0.9800 . ?
C7' H7'C 0.9800 . ?
C7' P3 1.761(10) . ?
C8' H8'A 0.9800 . ?
C8' H8'B 0.9800 . ?
C8' H8'C 0.9800 . ?
C8' P3 1.749(10) . ?
C9' H9'A 0.9800 . ?
C9' H9'B 0.9800 . ?
C9' H9'C 0.9800 . ?
C9' P3 1.743(9) . ?

loop_
_geom_torsion_atom_site_label_1
_geom_torsion_atom_site_label_2
_geom_torsion_atom_site_label_3
_geom_torsion_atom_site_label_4
_geom_torsion
_geom_torsion_site_symmetry_1
_geom_torsion_site_symmetry_2
_geom_torsion_site_symmetry_3
_geom_torsion_site_symmetry_4
_geom_torsion_publ_flag
C11 C12 C13 C14 0.0 . . . . ?
C11 C16 C17 C18 2(3) . . . . ?
C12 C11 C16 C15 0.0 . . . . ?
C12 C11 C16 C17 -179.3(16) . . . . ?
C12 C11 C20 C19 179(3) . . . . ?
C12 C13 C14 C15 0.0 . . . . ?
C13 C14 C15 C16 0.0 . . . . ?
C14 C15 C16 C11 0.0 . . . . ?
C14 C15 C16 C17 179.3(16) . . . . ?
C15 C16 C17 C18 -177.2(15) . . . . ?
C16 C11 C12 C13 0.0 . . . . ?
C16 C11 C20 C19 0(3) . . . . ?
C16 C17 C18 C19 -3(4) . . . . ?
C16 C17 C18 C21 176(2) . . . . ?
C17 C18 C19 C20 2(5) . . . . ?
C17 C18 C19 C22 179(3) . . . . ?
C17 C18 C21 C28 -179(3) . . . . ?
C17 C18 C21 C31 2(4) . . . . ?
C18 C19 C20 C11 -1(6) . . . . ?
C18 C19 C22 C23 3(5) . . . . ?
C18 C19 C22 C29 -179(3) . . . . ?
C18 C21 C28 C23 -1(4) . . . . ?
C18 C21 C28 C27 178(2) . . . . ?
C18 C21 C31 C32 -51(4) . . . . ?
C19 C18 C21 C28 -1(6) . . . . ?
C19 C18 C21 C31 -179.4(15) . . . . ?
C19 C22 C23 C24 180(3) . . . . ?
C19 C22 C23 C28 -5(3) . . . . ?
C19 C22 C29 C30 -104(3) . . . . ?
C20 C11 C12 C13 -178.5(17) . . . . ?
C20 C11 C16 C15 178.6(16) . . . . ?
C20 C11 C16 C17 -0.7(18) . . . . ?
C20 C19 C22 C23 179(3) . . . . ?
C20 C19 C22 C29 -2(5) . . . . ?
C21 C18 C19 C20 -176.4(18) . . . . ?
C21 C18 C19 C22 0(7) . . . . ?
C22 C19 C20 C11 -177(3) . . . . ?
C22 C23 C24 C25 175.7(16) . . . . ?
C22 C23 C28 C21 4(2) . . . . ?
C22 C23 C28 C27 -175.7(16) . . . . ?
C22 C29 C30 Ru1 155.3(11) . . . . ?
C23 C22 C29 C30 74(2) . . . . ?
C23 C24 C25 C26 0.0 . . . . ?
C24 C23 C28 C21 180(2) . . . . ?
C24 C23 C28 C27 0.0 . . . . ?
C24 C25 C26 C27 0.0 . . . . ?
C25 C26 C27 C28 0.0 . . . . ?
C26 C27 C28 C21 -180(2) . . . . ?
C26 C27 C28 C23 0.0 . . . . ?
C28 C21 C31 C32 131(3) . . . . ?
C28 C23 C24 C25 0.0 . . . . ?
C29 C22 C23 C24 1(2) . . . . ?
C29 C22 C23 C28 177.0(12) . . . . ?
C31 C21 C28 C23 177(2) . . . . ?
C31 C21 C28 C27 -3(4) . . . . ?
